data_7056052
loop_
_publ_author_name
'Wang, Xiufeng'
'Li, Hongdao'
'Sun, Juan'
'Yang, Meng'
'Li, Cun'
'Li, Licun'

_publ_section_title
;
 LnIII--CoII heterometallic chains based on pyridine substituted nitronyl
 nitroxides
;
_journal_issue 8
_journal_name_full 'New J. Chem.'
_journal_page_first 2973
_journal_paper_doi 10.1039/C6NJ03849B
_journal_volume 41
_journal_year 2017
_chemical_formula_moiety 'C52 H44 Co Dy F30 N6 O14'
_chemical_formula_sum 'C52 H44 Co Dy F30 N6 O14'
_chemical_formula_weight 1768.36
_space_group_crystal_system triclinic
_space_group_IT_number 2
_space_group_name_Hall '-P 1'
_space_group_name_H-M_alt 'P -1'
_symmetry_space_group_name_Hall '-P 1'
_symmetry_space_group_name_H-M 'P -1'
_atom_sites_solution_hydrogens geom
_audit_creation_method SHELXL-2014/7
_audit_update_record
;
2017-03-07 deposited with the CCDC.
2017-03-07 downloaded from the CCDC.
;
_cell_angle_alpha 88.86(3)
_cell_angle_beta 88.67(3)
_cell_angle_gamma 64.87(3)
_cell_formula_units_Z 2
_cell_length_a 13.662(3)
_cell_length_b 15.906(3)
_cell_length_c 17.705(3)
_cell_measurement_reflns_used 7587
_cell_measurement_temperature 113
_cell_measurement_theta_max 27.8465
_cell_measurement_theta_min 1.4142
_cell_volume 3482.1(14)
_computing_cell_refinement 'Bruker XSCANS'
_computing_data_collection 'CrystalClear (Rigaku Inc., 2008)'
_computing_data_reduction 'Bruker SHELXTL'
_computing_molecular_graphics SHELXL-2014/7
_computing_publication_material SHELXL-2014/7
_computing_structure_refinement 'SHELXL-2014/7 (Sheldrick, 2014)'
_computing_structure_solution 'SHELXL-2014/7 (Sheldrick, 2014)'
_diffrn_ambient_temperature 113(2)
_diffrn_measured_fraction_theta_full 0.992
_diffrn_measured_fraction_theta_max 0.992
_diffrn_measurement_device_type 'CCD area detector'
_diffrn_radiation_type MoK\a
_diffrn_radiation_wavelength 0.71073
_diffrn_reflns_av_R_equivalents 0.0580
_diffrn_reflns_av_unetI/netI 0.0880
_diffrn_reflns_Laue_measured_fraction_full 0.992
_diffrn_reflns_Laue_measured_fraction_max 0.992
_diffrn_reflns_limit_h_max 16
_diffrn_reflns_limit_h_min -16
_diffrn_reflns_limit_k_max 18
_diffrn_reflns_limit_k_min -18
_diffrn_reflns_limit_l_max 21
_diffrn_reflns_limit_l_min -18
_diffrn_reflns_number 29136
_diffrn_reflns_point_group_measured_fraction_full 0.992
_diffrn_reflns_point_group_measured_fraction_max 0.992
_diffrn_reflns_theta_full 25.010
_diffrn_reflns_theta_max 25.010
_diffrn_reflns_theta_min 1.647
_exptl_absorpt_coefficient_mu 1.442
_exptl_absorpt_correction_T_max 0.805
_exptl_absorpt_correction_T_min 0.749
_exptl_absorpt_correction_type multi-scan
_exptl_absorpt_process_details sadabs
_exptl_crystal_colour blue
_exptl_crystal_density_diffrn 1.686
_exptl_crystal_description Prism
_exptl_crystal_F_000 1696
_exptl_crystal_size_max 0.2
_exptl_crystal_size_mid 0.17
_exptl_crystal_size_min 0.15
_refine_diff_density_max 1.961
_refine_diff_density_min -1.181
_refine_diff_density_rms 0.131
_refine_ls_extinction_method none
_refine_ls_goodness_of_fit_ref 1.048
_refine_ls_hydrogen_treatment constr
_refine_ls_matrix_type full
_refine_ls_number_parameters 1018
_refine_ls_number_reflns 12166
_refine_ls_number_restraints 257
_refine_ls_restrained_S_all 1.108
_refine_ls_R_factor_all 0.1152
_refine_ls_R_factor_gt 0.0850
_refine_ls_shift/su_max 0.005
_refine_ls_shift/su_mean 0.000
_refine_ls_structure_factor_coef Fsqd
_refine_ls_weighting_details 'w=1/[\s^2^(Fo^2^)+(0.1356P)^2^+3.9821P] where P=(Fo^2^+2Fc^2^)/3'
_refine_ls_weighting_scheme calc
_refine_ls_wR_factor_gt 0.2183
_refine_ls_wR_factor_ref 0.2432
_reflns_Friedel_coverage 0.000
_reflns_number_gt 8661
_reflns_number_total 12265
_reflns_threshold_expression 'I > 2\s(I)'
_cod_data_source_file c6nj03849b2.cif
_cod_data_source_block complex3Dy
_cod_depositor_comments
;
The following automatic conversions were performed:

'_exptl_absorpt_correction_type' value 'Multi-scan' changed to
'multi-scan' according to
/home/data/users/saulius/crontab/automatic-downloads/rss-feeds/RSC/lib/dictionaries/cif_core.dic
dictionary named 'cif_core.dic' version 2.4.2 from 2011-04-26.

Automatic conversion script
Id: cif_fix_values 4973 2017-02-22 13:04:09Z antanas 

 Adding full bibliography for 7056052--7056055.cif.
;
_cod_database_code 7056052
_shelx_shelxl_version_number 2014/7
_shelx_space_group_comment
;
The symmetry employed for this shelxl refinement is uniquely defined
by the following loop, which should always be used as a source of
symmetry information in preference to the above space-group names.
They are only intended as comments.
;

loop_
_space_group_symop_operation_xyz
'x, y, z'
'-x, -y, -z'

loop_
_atom_site_label
_atom_site_type_symbol
_atom_site_fract_x
_atom_site_fract_y
_atom_site_fract_z
_atom_site_U_iso_or_equiv
_atom_site_adp_type
_atom_site_occupancy
_atom_site_site_symmetry_order
_atom_site_calc_flag
_atom_site_refinement_flags_posn
_atom_site_refinement_flags_adp
_atom_site_refinement_flags_occupancy
_atom_site_disorder_assembly
_atom_site_disorder_group
Dy1 Dy 0.46158(4) 0.76871(3) 0.23970(2) 0.05277(19) Uani 1 1 d . . . . .
Co1 Co 0.99305(10) 0.28209(8) 0.24174(6) 0.0477(3) Uani 1 1 d . . . . .
F1 F 0.0975(10) 0.8153(9) 0.3700(7) 0.173(4) Uani 1 1 d D U . . .
F2 F 0.1712(10) 0.6847(8) 0.3218(9) 0.210(6) Uani 1 1 d D U . . .
F3B F 0.058(2) 0.756(2) 0.2539(11) 0.151(8) Uani 0.55(3) 1 d D U P A 2
F4 F 0.2199(9) 1.0311(7) 0.0893(7) 0.164(5) Uani 1 1 d D U . . .
F5 F 0.1947(10) 0.9289(7) 0.0331(5) 0.161(5) Uani 1 1 d D . . . .
F6 F 0.0713(7) 1.0177(8) 0.1044(6) 0.181(5) Uani 1 1 d D . . . .
F7 F 0.4768(10) 0.4107(6) 0.3107(7) 0.176(5) Uani 1 1 d D U . . .
F8B F 0.6076(11) 0.4329(10) 0.3305(10) 0.094(6) Uani 0.55(2) 1 d . U P B 2
F9 F 0.4397(11) 0.5129(8) 0.3929(7) 0.199(5) Uani 1 1 d D U . . .
F10 F 0.2969(12) 0.5505(10) 0.0861(8) 0.214(5) Uani 1 1 d D U . . .
F11 F 0.2650(11) 0.6763(8) 0.0559(7) 0.186(4) Uani 1 1 d D U . . .
F12 F 0.3941(17) 0.6213(14) 0.0098(9) 0.131(6) Uani 0.508(17) 1 d D U P C 1
F13 F 0.6719(10) 1.0108(7) 0.2612(8) 0.186(5) Uani 1 1 d D . . . .
F14 F 0.5635(11) 1.0292(6) 0.1712(6) 0.160(4) Uani 1 1 d D . . . .
F15 F 0.5020(12) 1.0627(7) 0.2820(8) 0.197(6) Uani 1 1 d D U . . .
F16B F 0.875(3) 0.634(2) 0.2803(17) 0.178(11) Uani 0.46(3) 1 d D U P D 1
F17 F 0.8742(11) 0.7127(10) 0.3528(11) 0.238(8) Uani 1 1 d D U . . .
F18 F 0.7889(14) 0.6733(14) 0.4117(10) 0.165(8) Uani 0.69(2) 1 d . U P D 2
F19 F 0.9213(13) 0.3243(11) 0.5073(6) 0.201(6) Uani 1 1 d . . . . .
F20B F 0.9520(17) 0.4270(15) 0.5175(10) 0.106(7) Uani 0.57(3) 1 d . U P E 1
F21 F 0.8021(9) 0.4335(9) 0.4567(6) 0.157(5) Uani 1 1 d D . . . .
F22 F 1.3171(8) 0.2946(10) 0.3077(8) 0.191(6) Uani 1 1 d D . . . .
F23 F 1.2313(11) 0.4257(10) 0.2609(7) 0.183(5) Uani 1 1 d D . . . .
F24B F 1.2602(13) 0.3869(19) 0.3889(7) 0.134(10) Uani 0.68(3) 1 d D . P F 2
F25B F 0.7216(18) 0.174(2) 0.1040(9) 0.112(7) Uani 0.62(4) 1 d . U P G 2
F26 F 0.7556(11) 0.1411(9) 0.2102(8) 0.190(5) Uani 1 1 d D U . . .
F27 F 0.6642(11) 0.2619(11) 0.2160(11) 0.128(7) Uani 0.59(3) 1 d D U P G 1
F28 F 0.9759(9) 0.3220(7) -0.0271(6) 0.191(5) Uani 1 1 d D U . . .
F29 F 1.1152(8) 0.2452(10) -0.0067(6) 0.192(5) Uani 1 1 d D U . . .
F30B F 1.0911(16) 0.1442(8) -0.0223(10) 0.121(7) Uani 0.384(15) 1 d D U P H 2
O1 O 0.1437(8) 0.9433(7) 0.5305(5) 0.108(3) Uani 1 1 d . . . . .
O2 O 0.4291(6) 0.8423(5) 0.3569(4) 0.075(2) Uani 1 1 d . . . . .
O4 O 0.2944(7) 0.7729(6) 0.2875(4) 0.083(2) Uani 1 1 d . . . . .
O3 O 0.3219(6) 0.8843(4) 0.1733(4) 0.0643(18) Uani 1 1 d . . . . .
O7 O 0.5012(6) 0.6193(5) 0.2869(4) 0.076(2) Uani 1 1 d . . . . .
O8 O 0.4103(7) 0.6892(5) 0.1483(4) 0.076(2) Uani 1 1 d . . . . .
O5 O 0.5106(6) 0.8939(5) 0.2355(4) 0.0646(17) Uani 1 1 d . . . . .
O6 O 0.6341(6) 0.7119(5) 0.2936(4) 0.0649(18) Uani 1 1 d . . . . .
O9 O 0.5832(5) 0.7377(5) 0.1401(4) 0.0653(18) Uani 1 1 d . . . . .
O10 O 0.8169(6) 0.5971(5) -0.0572(4) 0.083(2) Uani 1 1 d . . . . .
O14 O 0.9293(6) 0.3313(5) 0.3468(3) 0.0608(17) Uani 1 1 d . . . . .
O13 O 1.1171(5) 0.3187(4) 0.2612(3) 0.0557(16) Uani 1 1 d . . . . .
O12 O 0.8705(6) 0.2437(5) 0.2263(3) 0.0589(16) Uani 1 1 d . . . . .
O11 O 1.0437(5) 0.2433(4) 0.1308(3) 0.0533(15) Uani 1 1 d . . . . .
N1 N 0.0857(6) 1.1499(5) 0.2921(4) 0.0506(18) Uani 1 1 d . . . . .
N2 N 0.2329(8) 0.8962(6) 0.4984(5) 0.071(2) Uani 1 1 d . . . . .
N3 N 0.3684(8) 0.8496(6) 0.4183(4) 0.071(3) Uani 1 1 d . . . . .
N4 N 0.6223(5) 0.7209(5) 0.0723(4) 0.0495(18) Uani 1 1 d . . . . .
N5 N 0.7354(6) 0.6569(5) -0.0211(4) 0.0541(19) Uani 1 1 d . . . . .
N6 N 0.8989(6) 0.4189(5) 0.1920(4) 0.0551(19) Uani 1 1 d . . . . .
C1 C 0.1926(9) 1.1049(6) 0.2869(5) 0.061(3) Uani 1 1 d . . . . .
H1 H 0.2279 1.1280 0.2525 0.073 Uiso 1 1 calc R U . . .
C2 C 0.2555(8) 1.0272(7) 0.3278(5) 0.060(2) Uani 1 1 d . . . . .
H2 H 0.3303 0.9995 0.3216 0.072 Uiso 1 1 calc R U . . .
C3 C 0.0383(9) 1.1099(7) 0.3404(6) 0.067(3) Uani 1 1 d . . . . .
H3 H -0.0367 1.1368 0.3441 0.081 Uiso 1 1 calc R U . . .
C4 C 0.0939(8) 1.0331(7) 0.3837(6) 0.065(3) Uani 1 1 d . . . . .
H4 H 0.0567 1.0095 0.4160 0.078 Uiso 1 1 calc R U . . .
C5 C 0.2034(8) 0.9910(6) 0.3795(5) 0.058(2) Uani 1 1 d . . . . .
C6 C 0.2670(9) 0.9129(7) 0.4296(5) 0.060(3) Uani 1 1 d . . . . .
C7 C 0.3191(10) 0.8101(8) 0.5344(6) 0.075(3) Uani 1 1 d . . . . .
C8 C 0.3218(15) 0.8182(12) 0.6150(8) 0.136(6) Uani 1 1 d . U . . .
H8A H 0.3130 0.8796 0.6271 0.204 Uiso 1 1 calc R U . . .
H8B H 0.3899 0.7735 0.6335 0.204 Uiso 1 1 calc R U . . .
H8C H 0.2643 0.8069 0.6383 0.204 Uiso 1 1 calc R U . . .
C9 C 0.2815(15) 0.7318(11) 0.5152(9) 0.128(6) Uani 1 1 d . U . . .
H9A H 0.2761 0.7005 0.5610 0.192 Uiso 1 1 calc R U . . .
H9B H 0.3334 0.6879 0.4815 0.192 Uiso 1 1 calc R U . . .
H9C H 0.2123 0.7594 0.4915 0.192 Uiso 1 1 calc R U . . .
C10 C 0.4191(13) 0.7957(10) 0.4874(7) 0.103(5) Uani 1 1 d . . . . .
C11 C 0.5015(13) 0.7046(10) 0.4738(7) 0.122(6) Uani 1 1 d . . . . .
H11A H 0.5313 0.6752 0.5210 0.183 Uiso 1 1 calc R U . . .
H11B H 0.5576 0.7088 0.4424 0.183 Uiso 1 1 calc R U . . .
H11C H 0.4710 0.6685 0.4487 0.183 Uiso 1 1 calc R U . . .
C12 C 0.4801(16) 0.8512(13) 0.5242(10) 0.148(7) Uani 1 1 d . U . . .
H12A H 0.4280 0.9065 0.5477 0.222 Uiso 1 1 calc R U . . .
H12B H 0.5192 0.8679 0.4855 0.222 Uiso 1 1 calc R U . . .
H12C H 0.5297 0.8126 0.5614 0.222 Uiso 1 1 calc R U . . .
C13 C 0.1256(11) 0.7769(8) 0.2979(8) 0.138(4) Uani 1 1 d D U . . .
C14 C 0.2046(10) 0.8048(9) 0.2599(8) 0.084(3) Uani 1 1 d . . . . .
C15 C 0.1614(9) 0.8665(9) 0.2009(7) 0.084(3) Uani 1 1 d . . . . .
H15 H 0.0903 0.8836 0.1868 0.100 Uiso 1 1 calc R U . . .
C16 C 0.2247(9) 0.9029(7) 0.1626(6) 0.068(3) Uani 1 1 d . . . . .
C17 C 0.1778(7) 0.9685(7) 0.1002(6) 0.083(3) Uani 1 1 d D U . . .
C18 C 0.5027(10) 0.4839(7) 0.3271(8) 0.124(4) Uani 1 1 d D U . . .
C19 C 0.4723(10) 0.5573(8) 0.2711(7) 0.077(3) Uani 1 1 d . . . . .
C20 C 0.4234(11) 0.5502(8) 0.2071(8) 0.092(4) Uani 1 1 d . . . . .
H20 H 0.4066 0.4998 0.2016 0.110 Uiso 1 1 calc R U . . .
C21 C 0.3974(10) 0.6178(9) 0.1485(7) 0.084(3) Uani 1 1 d . . . . .
C23 C 0.5866(11) 0.9951(10) 0.2418(7) 0.118(5) Uani 1 1 d D U . . .
C24 C 0.5937(12) 0.9007(8) 0.2546(7) 0.078(3) Uani 1 1 d . . . . .
C25 C 0.6854(12) 0.8367(10) 0.2849(8) 0.098(4) Uani 1 1 d . . . . .
H25 H 0.7415 0.8534 0.2942 0.117 Uiso 1 1 calc R U . . .
C26 C 0.6993(10) 0.7484(9) 0.3025(7) 0.079(3) Uani 1 1 d . . . . .
C27 C 0.8010(13) 0.6800(10) 0.3391(11) 0.129(5) Uani 1 1 d D U . . .
C28 C 0.5859(8) 0.7924(6) 0.0102(6) 0.058(2) Uani 1 1 d . . . . .
C29 C 0.4609(8) 0.8337(8) 0.0063(6) 0.079(3) Uani 1 1 d . . . . .
H29A H 0.4365 0.7883 0.0242 0.118 Uiso 1 1 calc R U . . .
H29B H 0.4391 0.8504 -0.0451 0.118 Uiso 1 1 calc R U . . .
H29C H 0.4297 0.8879 0.0373 0.118 Uiso 1 1 calc R U . . .
C30 C 0.6190(11) 0.8677(7) 0.0331(7) 0.083(4) Uani 1 1 d . . . . .
H30A H 0.5867 0.8919 0.0813 0.125 Uiso 1 1 calc R U . . .
H30B H 0.5949 0.9168 -0.0040 0.125 Uiso 1 1 calc R U . . .
H30C H 0.6963 0.8422 0.0366 0.125 Uiso 1 1 calc R U . . .
C31 C 0.6440(8) 0.7349(6) -0.0589(5) 0.053(2) Uani 1 1 d . . . . .
C32 C 0.5810(10) 0.6944(9) -0.1013(6) 0.080(3) Uani 1 1 d . . . . .
H32A H 0.6231 0.6605 -0.1438 0.119 Uiso 1 1 calc R U . . .
H32B H 0.5151 0.7435 -0.1187 0.119 Uiso 1 1 calc R U . . .
H32C H 0.5644 0.6532 -0.0685 0.119 Uiso 1 1 calc R U . . .
C33 C 0.6949(9) 0.7841(7) -0.1139(6) 0.070(3) Uani 1 1 d . . . . .
H33A H 0.7401 0.8046 -0.0861 0.105 Uiso 1 1 calc R U . . .
H33B H 0.6383 0.8367 -0.1374 0.105 Uiso 1 1 calc R U . . .
H33C H 0.7375 0.7414 -0.1521 0.105 Uiso 1 1 calc R U . . .
C34 C 0.7128(7) 0.6478(6) 0.0518(5) 0.055(2) Uani 1 1 d . . . . .
C35 C 0.7762(8) 0.5699(6) 0.1032(5) 0.055(2) Uani 1 1 d . . . . .
C36 C 0.8883(8) 0.5294(6) 0.0966(6) 0.065(3) Uani 1 1 d . . . . .
H36 H 0.9235 0.5526 0.0623 0.078 Uiso 1 1 calc R U . . .
C37 C 0.7287(8) 0.5353(6) 0.1565(6) 0.058(2) Uani 1 1 d . . . . .
H37 H 0.6540 0.5628 0.1637 0.070 Uiso 1 1 calc R U . . .
C38 C 0.7926(8) 0.4594(7) 0.1993(6) 0.062(3) Uani 1 1 d . . . . .
H38 H 0.7595 0.4356 0.2349 0.074 Uiso 1 1 calc R U . . .
C39 C 0.9464(8) 0.4536(6) 0.1425(6) 0.061(3) Uani 1 1 d . . . . .
H39 H 1.0214 0.4261 0.1383 0.073 Uiso 1 1 calc R U . . .
C40 C 0.7426(12) 0.2130(13) 0.1660(9) 0.122(4) Uani 1 1 d D U . . .
C41 C 0.8389(8) 0.2325(7) 0.1629(6) 0.060(2) Uani 1 1 d . . . . .
C42 C 0.8870(9) 0.2279(8) 0.0931(5) 0.070(3) Uani 1 1 d . . . . .
H42 H 0.8537 0.2181 0.0511 0.084 Uiso 1 1 calc R U . . .
C43 C 0.9827(8) 0.2372(7) 0.0822(5) 0.057(2) Uani 1 1 d . . . . .
C44 C 1.0215(9) 0.2325(7) 0.0053(6) 0.103(3) Uani 1 1 d D U . . .
C45 C 1.2243(11) 0.3715(9) 0.3219(6) 0.119(6) Uani 1 1 d D U . . .
C46 C 1.1294(9) 0.3528(8) 0.3205(6) 0.070(3) Uani 1 1 d . . . . .
C47 C 1.0639(11) 0.3786(9) 0.3842(7) 0.086(4) Uani 1 1 d . . . . .
H47 H 1.0842 0.4054 0.4236 0.103 Uiso 1 1 calc R U . . .
C48 C 0.9711(10) 0.3669(7) 0.3924(6) 0.069(3) Uani 1 1 d . . . . .
C49 C 0.9049(15) 0.3950(13) 0.4658(8) 0.103(5) Uani 1 1 d . . . . .
F3A F 0.0182(11) 0.8233(18) 0.2798(13) 0.115(8) Uani 0.45(3) 1 d D U P A 1
F8A F 0.5840(11) 0.4717(16) 0.3776(11) 0.128(8) Uani 0.45(2) 1 d D U P B 1
F27A F 0.6573(18) 0.3012(14) 0.165(2) 0.138(12) Uani 0.41(3) 1 d D U P G 2
F30A F 0.9777(10) 0.2046(10) -0.0494(5) 0.096(4) Uani 0.616(15) 1 d D U P H 1
F24A F 1.210(3) 0.4531(17) 0.3610(11) 0.104(10) Uani 0.32(3) 1 d D U P F 1
F20A F 0.8943(17) 0.4809(18) 0.4874(12) 0.097(8) Uani 0.43(3) 1 d D U P E 2
F16A F 0.8373(16) 0.5899(11) 0.3175(13) 0.125(7) Uani 0.54(3) 1 d D U P D 2
F18A F 0.797(3) 0.6024(18) 0.3730(19) 0.120(11) Uani 0.31(2) 1 d D U P D 1
F12A F 0.4235(15) 0.5246(16) 0.0371(12) 0.195(8) Uani 0.492(17) 1 d D U P C 2
F25A F 0.682(2) 0.235(3) 0.1034(14) 0.100(10) Uani 0.38(4) 1 d . U P G 1
C22 C 0.3564(11) 0.6013(9) 0.0774(10) 0.141(4) Uani 1 1 d D U . . .

loop_
_atom_site_aniso_label
_atom_site_aniso_U_11
_atom_site_aniso_U_22
_atom_site_aniso_U_33
_atom_site_aniso_U_23
_atom_site_aniso_U_13
_atom_site_aniso_U_12
Dy1 0.0501(3) 0.0491(3) 0.0515(3) 0.01339(19) 0.00284(19) -0.0145(2)
Co1 0.0460(7) 0.0449(7) 0.0473(7) 0.0052(5) -0.0043(5) -0.0147(6)
F1 0.159(8) 0.192(8) 0.170(7) 0.030(6) 0.053(6) -0.081(6)
F2 0.177(12) 0.167(9) 0.317(16) 0.062(10) 0.058(11) -0.108(9)
F3B 0.142(10) 0.168(12) 0.173(12) 0.008(8) 0.005(7) -0.096(9)
F4 0.172(10) 0.124(7) 0.204(10) 0.099(7) -0.074(8) -0.071(7)
F5 0.208(12) 0.143(8) 0.078(6) 0.009(5) -0.047(6) -0.021(8)
F6 0.084(6) 0.172(9) 0.192(10) 0.106(8) 0.015(6) 0.034(6)
F7 0.199(11) 0.105(6) 0.252(13) 0.102(7) -0.079(9) -0.094(7)
F8B 0.088(8) 0.084(8) 0.101(9) 0.050(6) -0.016(6) -0.028(6)
F9 0.245(10) 0.164(8) 0.184(8) 0.069(6) 0.030(6) -0.089(7)
F10 0.239(8) 0.229(8) 0.240(9) 0.011(7) -0.074(7) -0.160(7)
F11 0.188(8) 0.170(6) 0.176(8) -0.005(6) -0.086(6) -0.048(5)
F12 0.158(11) 0.141(11) 0.113(8) -0.022(7) -0.025(7) -0.081(8)
F13 0.197(12) 0.127(8) 0.287(15) 0.039(8) -0.070(11) -0.117(9)
F14 0.259(14) 0.104(6) 0.144(8) 0.037(6) -0.018(8) -0.104(8)
F15 0.268(17) 0.098(7) 0.242(14) -0.045(7) 0.046(11) -0.094(9)
F16B 0.155(14) 0.185(14) 0.176(13) 0.000(9) -0.009(8) -0.054(9)
F17 0.139(10) 0.231(14) 0.37(2) 0.108(14) -0.134(12) -0.101(9)
F18 0.141(10) 0.179(12) 0.139(10) 0.023(8) -0.053(7) -0.033(7)
F19 0.249(17) 0.252(15) 0.115(8) 0.036(9) 0.071(9) -0.122(13)
F20B 0.107(10) 0.132(11) 0.090(9) -0.043(7) 0.016(6) -0.059(8)
F21 0.142(10) 0.203(12) 0.146(9) -0.085(8) 0.079(8) -0.093(9)
F22 0.078(7) 0.268(15) 0.248(14) -0.066(12) 0.004(8) -0.090(9)
F23 0.204(13) 0.261(14) 0.181(10) 0.014(10) 0.016(9) -0.194(12)
F24B 0.108(12) 0.25(3) 0.091(9) -0.043(12) 0.000(8) -0.120(15)
F25B 0.109(10) 0.138(12) 0.115(8) -0.020(6) -0.015(6) -0.075(8)
F26 0.206(9) 0.233(8) 0.207(9) 0.024(6) 0.007(7) -0.169(7)
F27 0.090(8) 0.178(11) 0.131(10) 0.004(8) 0.006(6) -0.073(7)
F28 0.213(9) 0.180(7) 0.134(7) 0.057(6) 0.040(6) -0.042(6)
F29 0.148(7) 0.302(10) 0.140(7) 0.005(7) 0.029(6) -0.111(7)
F30B 0.133(11) 0.126(8) 0.075(9) 0.017(7) 0.044(8) -0.031(7)
O1 0.098(7) 0.110(7) 0.074(6) 0.021(5) 0.029(5) -0.005(6)
O2 0.075(5) 0.072(5) 0.052(4) 0.017(3) 0.001(4) -0.007(4)
O4 0.062(5) 0.098(6) 0.084(5) 0.022(4) 0.010(4) -0.029(5)
O3 0.066(5) 0.053(4) 0.066(4) 0.010(3) -0.002(3) -0.018(4)
O7 0.072(5) 0.064(4) 0.090(5) 0.039(4) -0.017(4) -0.028(4)
O8 0.096(6) 0.056(4) 0.081(5) 0.019(4) -0.017(4) -0.037(4)
O5 0.069(5) 0.060(4) 0.063(4) 0.007(3) -0.006(3) -0.026(4)
O6 0.052(4) 0.064(4) 0.063(4) 0.018(3) -0.008(3) -0.009(4)
O9 0.054(4) 0.070(4) 0.048(4) 0.011(3) 0.012(3) -0.005(3)
O10 0.068(5) 0.080(5) 0.076(5) 0.005(4) 0.022(4) -0.008(4)
O14 0.063(4) 0.069(4) 0.049(4) -0.003(3) 0.006(3) -0.027(4)
O13 0.057(4) 0.067(4) 0.048(4) -0.002(3) 0.000(3) -0.030(3)
O12 0.069(5) 0.066(4) 0.043(3) 0.006(3) -0.005(3) -0.031(4)
O11 0.046(4) 0.059(4) 0.051(3) 0.000(3) -0.005(3) -0.019(3)
N1 0.049(5) 0.043(4) 0.048(4) 0.005(3) -0.002(3) -0.008(4)
N2 0.076(6) 0.060(5) 0.052(5) 0.011(4) 0.015(4) -0.005(5)
N3 0.091(7) 0.066(5) 0.035(4) 0.010(4) 0.001(4) -0.013(5)
N4 0.032(4) 0.045(4) 0.058(5) 0.007(3) 0.005(3) -0.004(3)
N5 0.041(4) 0.052(4) 0.055(5) 0.002(3) 0.017(3) -0.007(4)
N6 0.046(5) 0.043(4) 0.062(5) 0.010(3) 0.000(4) -0.006(4)
C1 0.070(7) 0.048(5) 0.057(6) 0.005(4) 0.003(5) -0.017(5)
C2 0.055(6) 0.054(6) 0.061(6) 0.004(4) 0.001(5) -0.015(5)
C3 0.056(6) 0.074(7) 0.066(6) 0.019(5) 0.001(5) -0.023(6)
C4 0.053(6) 0.067(6) 0.066(6) 0.022(5) 0.003(5) -0.017(5)
C5 0.059(6) 0.052(5) 0.045(5) 0.012(4) 0.001(4) -0.008(5)
C6 0.070(7) 0.057(6) 0.038(5) 0.003(4) 0.011(4) -0.014(5)
C7 0.085(8) 0.066(7) 0.051(6) 0.028(5) -0.004(5) -0.010(6)
C8 0.142(10) 0.144(10) 0.095(8) 0.014(7) 0.004(7) -0.035(7)
C9 0.138(10) 0.112(8) 0.142(9) 0.023(7) -0.013(8) -0.061(7)
C10 0.121(12) 0.086(9) 0.055(7) 0.011(6) 0.005(7) 0.000(9)
C11 0.124(13) 0.099(10) 0.075(9) 0.033(7) 0.006(8) 0.017(9)
C12 0.152(11) 0.152(10) 0.146(10) 0.008(8) -0.027(8) -0.069(8)
C13 0.105(9) 0.182(11) 0.141(9) 0.057(9) -0.014(8) -0.077(9)
C14 0.061(8) 0.093(9) 0.099(9) 0.018(7) 0.013(7) -0.034(7)
C15 0.049(7) 0.103(9) 0.085(8) 0.014(7) 0.005(6) -0.019(7)
C16 0.047(6) 0.060(6) 0.080(7) 0.009(5) -0.010(5) -0.006(5)
C17 0.060(7) 0.076(7) 0.084(8) 0.007(6) -0.010(6) -0.002(5)
C18 0.075(10) 0.081(8) 0.211(12) 0.051(8) -0.008(7) -0.032(7)
C19 0.068(7) 0.058(6) 0.107(9) 0.042(6) -0.025(6) -0.028(6)
C20 0.086(9) 0.055(7) 0.140(12) 0.023(7) -0.022(8) -0.035(7)
C21 0.078(9) 0.080(8) 0.094(9) 0.011(7) -0.021(7) -0.033(7)
C23 0.156(15) 0.105(11) 0.120(13) 0.019(8) -0.024(9) -0.080(10)
C24 0.097(10) 0.062(7) 0.072(7) 0.002(5) 0.000(7) -0.032(7)
C25 0.091(10) 0.099(10) 0.120(11) 0.022(8) -0.021(8) -0.057(9)
C26 0.067(8) 0.084(8) 0.087(8) 0.018(6) -0.020(6) -0.030(7)
C27 0.130(12) 0.123(8) 0.135(13) 0.016(8) -0.046(9) -0.051(9)
C28 0.048(6) 0.049(5) 0.069(6) 0.017(4) 0.009(4) -0.014(5)
C29 0.048(6) 0.078(7) 0.080(7) 0.017(6) 0.000(5) 0.001(6)
C30 0.093(9) 0.053(6) 0.096(9) 0.003(6) 0.022(7) -0.025(6)
C31 0.048(5) 0.048(5) 0.052(5) 0.010(4) 0.007(4) -0.011(4)
C32 0.080(8) 0.101(9) 0.071(7) -0.016(6) 0.007(6) -0.051(7)
C33 0.063(7) 0.078(7) 0.064(6) 0.026(5) 0.008(5) -0.026(6)
C34 0.044(5) 0.048(5) 0.063(6) 0.006(4) 0.014(4) -0.011(4)
C35 0.050(6) 0.039(5) 0.061(6) 0.009(4) 0.008(4) -0.004(4)
C36 0.049(6) 0.052(6) 0.084(7) 0.015(5) 0.019(5) -0.012(5)
C37 0.041(5) 0.046(5) 0.077(7) 0.012(5) 0.014(5) -0.010(4)
C38 0.053(6) 0.059(6) 0.071(6) 0.020(5) 0.005(5) -0.023(5)
C39 0.045(6) 0.044(5) 0.081(7) 0.018(5) 0.004(5) -0.009(4)
C40 0.117(8) 0.147(8) 0.112(7) -0.028(5) -0.016(6) -0.063(7)
C41 0.056(6) 0.071(6) 0.064(6) 0.008(5) -0.008(5) -0.037(5)
C42 0.065(7) 0.111(9) 0.045(5) 0.010(5) -0.013(5) -0.046(7)
C43 0.042(5) 0.059(6) 0.054(6) -0.003(4) 0.000(4) -0.006(5)
C44 0.086(7) 0.141(7) 0.058(7) -0.006(5) -0.023(5) -0.023(6)
C45 0.099(12) 0.183(16) 0.105(11) -0.060(11) 0.028(9) -0.088(13)
C46 0.066(7) 0.092(8) 0.068(7) -0.015(6) 0.007(5) -0.048(7)
C47 0.096(10) 0.121(10) 0.071(7) -0.031(7) 0.011(6) -0.074(9)
C48 0.086(8) 0.067(7) 0.060(6) -0.004(5) 0.001(6) -0.039(6)
C49 0.121(13) 0.150(14) 0.081(9) -0.055(9) 0.049(9) -0.100(12)
F3A 0.093(8) 0.136(12) 0.133(12) 0.023(8) 0.009(7) -0.067(8)
F8A 0.147(11) 0.112(11) 0.113(11) 0.045(8) -0.024(8) -0.046(8)
F27A 0.117(14) 0.150(14) 0.157(16) -0.010(9) 0.005(9) -0.067(10)
F30A 0.105(8) 0.143(9) 0.052(5) -0.022(5) 0.018(4) -0.065(6)
F24A 0.097(13) 0.116(12) 0.118(13) -0.011(8) 0.002(8) -0.062(10)
F20A 0.098(11) 0.098(11) 0.092(11) -0.021(7) 0.025(7) -0.042(8)
F16A 0.104(10) 0.120(8) 0.133(11) 0.011(7) -0.021(8) -0.028(7)
F18A 0.111(14) 0.118(12) 0.115(14) 0.007(9) -0.015(9) -0.032(9)
F12A 0.215(10) 0.177(10) 0.164(11) -0.037(8) -0.036(8) -0.052(7)
F25A 0.083(12) 0.124(15) 0.104(12) -0.001(8) -0.014(8) -0.054(10)
C22 0.155(8) 0.127(7) 0.143(8) 0.011(6) -0.021(6) -0.062(4)

loop_
_atom_type_symbol
_atom_type_description
_atom_type_scat_dispersion_real
_atom_type_scat_dispersion_imag
_atom_type_scat_source
C C 0.0030 0.0020 'International Tables Vol C Tables 4.2.6.8 and 6.1.1.4'
H H 0.0000 0.0000 'International Tables Vol C Tables 4.2.6.8 and 6.1.1.4'
Co Co 0.3490 0.9720 'International Tables Vol C Tables 4.2.6.8 and 6.1.1.4'
Dy Dy -0.1890 4.4100 'International Tables Vol C Tables 4.2.6.8 and 6.1.1.4'
F F 0.0170 0.0100 'International Tables Vol C Tables 4.2.6.8 and 6.1.1.4'
N N 0.0060 0.0030 'International Tables Vol C Tables 4.2.6.8 and 6.1.1.4'
O O 0.0110 0.0060 'International Tables Vol C Tables 4.2.6.8 and 6.1.1.4'

loop_
_geom_angle_atom_site_label_1
_geom_angle_atom_site_label_2
_geom_angle_atom_site_label_3
_geom_angle
_geom_angle_site_symmetry_1
_geom_angle_site_symmetry_3
O9 Dy1 O3 93.5(2) . .
O9 Dy1 O2 138.1(3) . .
O3 Dy1 O2 98.1(2) . .
O9 Dy1 O7 101.8(3) . .
O3 Dy1 O7 137.1(3) . .
O2 Dy1 O7 96.6(3) . .
O9 Dy1 O6 73.8(2) . .
O3 Dy1 O6 150.0(3) . .
O2 Dy1 O6 76.3(3) . .
O7 Dy1 O6 72.8(3) . .
O9 Dy1 O5 74.8(3) . .
O3 Dy1 O5 76.1(2) . .
O2 Dy1 O5 69.3(3) . .
O7 Dy1 O5 146.5(3) . .
O6 Dy1 O5 74.4(2) . .
O9 Dy1 O8 73.0(3) . .
O3 Dy1 O8 74.8(2) . .
O2 Dy1 O8 148.9(3) . .
O7 Dy1 O8 72.0(3) . .
O6 Dy1 O8 124.4(3) . .
O5 Dy1 O8 134.5(2) . .
O9 Dy1 O4 148.1(3) . .
O3 Dy1 O4 72.2(3) . .
O2 Dy1 O4 73.4(3) . .
O7 Dy1 O4 73.8(3) . .
O6 Dy1 O4 131.2(3) . .
O5 Dy1 O4 126.1(3) . .
O8 Dy1 O4 75.7(3) . .
O12 Co1 O13 177.9(2) . .
O12 Co1 O14 89.3(3) . .
O13 Co1 O14 89.2(3) . .
O12 Co1 O11 88.5(2) . .
O13 Co1 O11 93.1(2) . .
O14 Co1 O11 174.1(3) . .
O12 Co1 N1 89.4(3) . 1_645
O13 Co1 N1 89.1(3) . 1_645
O14 Co1 N1 88.9(3) . 1_645
O11 Co1 N1 96.5(3) . 1_645
O12 Co1 N6 91.4(3) . .
O13 Co1 N6 90.1(3) . .
O14 Co1 N6 90.2(3) . .
O11 Co1 N6 84.4(3) . .
N1 Co1 N6 178.8(3) 1_645 .
N3 O2 Dy1 137.7(7) . .
C14 O4 Dy1 130.7(8) . .
C16 O3 Dy1 134.8(7) . .
C19 O7 Dy1 134.6(7) . .
C21 O8 Dy1 134.7(8) . .
C24 O5 Dy1 132.1(7) . .
C26 O6 Dy1 132.2(7) . .
N4 O9 Dy1 159.8(6) . .
C48 O14 Co1 124.2(7) . .
C46 O13 Co1 124.9(6) . .
C41 O12 Co1 124.2(6) . .
C43 O11 Co1 122.7(6) . .
C1 N1 C3 114.4(8) . .
C1 N1 Co1 124.4(6) . 1_465
C3 N1 Co1 120.7(7) . 1_465
O1 N2 C6 127.0(9) . .
O1 N2 C7 122.5(8) . .
C6 N2 C7 110.4(9) . .
O2 N3 C6 126.0(8) . .
O2 N3 C10 119.5(10) . .
C6 N3 C10 113.5(9) . .
O9 N4 C34 125.2(7) . .
O9 N4 C28 122.8(7) . .
C34 N4 C28 110.6(7) . .
O10 N5 C34 124.0(8) . .
O10 N5 C31 123.3(7) . .
C34 N5 C31 111.8(7) . .
C38 N6 C39 118.8(8) . .
C38 N6 Co1 121.0(6) . .
C39 N6 Co1 119.1(6) . .
N1 C1 C2 125.6(10) . .
N1 C1 H1 117.2 . .
C2 C1 H1 117.2 . .
C1 C2 C5 117.9(10) . .
C1 C2 H2 121.0 . .
C5 C2 H2 121.0 . .
N1 C3 C4 124.3(10) . .
N1 C3 H3 117.9 . .
C4 C3 H3 117.9 . .
C5 C4 C3 119.8(9) . .
C5 C4 H4 120.1 . .
C3 C4 H4 120.1 . .
C4 C5 C2 117.9(9) . .
C4 C5 C6 121.7(9) . .
C2 C5 C6 120.4(9) . .
N3 C6 N2 108.1(8) . .
N3 C6 C5 127.2(8) . .
N2 C6 C5 124.7(9) . .
C8 C7 C10 119.1(13) . .
C8 C7 N2 112.1(11) . .
C10 C7 N2 102.6(8) . .
C8 C7 C9 109.6(12) . .
C10 C7 C9 109.1(11) . .
N2 C7 C9 103.0(11) . .
C7 C8 H8A 109.5 . .
C7 C8 H8B 109.5 . .
H8A C8 H8B 109.5 . .
C7 C8 H8C 109.5 . .
H8A C8 H8C 109.5 . .
H8B C8 H8C 109.5 . .
C7 C9 H9A 109.5 . .
C7 C9 H9B 109.5 . .
H9A C9 H9B 109.5 . .
C7 C9 H9C 109.5 . .
H9A C9 H9C 109.5 . .
H9B C9 H9C 109.5 . .
C11 C10 N3 114.7(10) . .
C11 C10 C7 121.1(14) . .
N3 C10 C7 100.4(11) . .
C11 C10 C12 105.2(15) . .
N3 C10 C12 105.0(12) . .
C7 C10 C12 109.5(12) . .
C10 C11 H11A 109.5 . .
C10 C11 H11B 109.5 . .
H11A C11 H11B 109.5 . .
C10 C11 H11C 109.5 . .
H11A C11 H11C 109.5 . .
H11B C11 H11C 109.5 . .
C10 C12 H12A 109.5 . .
C10 C12 H12B 109.5 . .
H12A C12 H12B 109.5 . .
C10 C12 H12C 109.5 . .
H12A C12 H12C 109.5 . .
H12B C12 H12C 109.5 . .
F3B C13 F2 87.8(15) . .
F3A C13 F2 122.4(15) . .
F3B C13 F1 123.8(17) . .
F3A C13 F1 87.7(15) . .
F2 C13 F1 96.3(11) . .
F3B C13 C14 118.2(14) . .
F3A C13 C14 118.8(12) . .
F2 C13 C14 112.8(11) . .
F1 C13 C14 111.4(11) . .
O4 C14 C15 131.3(11) . .
O4 C14 C13 115.4(11) . .
C15 C14 C13 113.2(12) . .
C14 C15 C16 119.6(11) . .
C14 C15 H15 120.2 . .
C16 C15 H15 120.2 . .
O3 C16 C15 127.5(10) . .
O3 C16 C17 113.4(10) . .
C15 C16 C17 119.1(10) . .
F5 C17 F6 104.2(10) . .
F5 C17 F4 101.6(11) . .
F6 C17 F4 105.8(10) . .
F5 C17 C16 113.8(9) . .
F6 C17 C16 115.2(9) . .
F4 C17 C16 114.8(9) . .
F8B C18 F7 95.5(11) . .
F7 C18 F8A 120.6(15) . .
F8B C18 F9 120.8(11) . .
F7 C18 F9 97.4(11) . .
F8A C18 F9 81.0(6) . .
F8B C18 C19 113.7(11) . .
F7 C18 C19 115.6(10) . .
F8A C18 C19 119.9(11) . .
F9 C18 C19 111.6(11) . .
O7 C19 C20 127.5(10) . .
O7 C19 C18 113.1(10) . .
C20 C19 C18 119.3(11) . .
C19 C20 C21 121.5(11) . .
C19 C20 H20 119.2 . .
C21 C20 H20 119.2 . .
O8 C21 C20 127.1(12) . .
O8 C21 C22 113.6(11) . .
C20 C21 C22 119.2(12) . .
F14 C23 F13 105.0(12) . .
F14 C23 F15 100.6(12) . .
F13 C23 F15 102.4(12) . .
F14 C23 C24 116.0(10) . .
F13 C23 C24 117.5(11) . .
F15 C23 C24 113.1(11) . .
O5 C24 C25 130.2(12) . .
O5 C24 C23 112.4(11) . .
C25 C24 C23 117.4(13) . .
C24 C25 C26 122.7(13) . .
C24 C25 H25 118.7 . .
C26 C25 H25 118.7 . .
O6 C26 C25 128.4(11) . .
O6 C26 C27 110.3(10) . .
C25 C26 C27 121.2(12) . .
F18 C27 F17 88.3(15) . .
F18 C27 F16A 101.8(17) . .
F17 C27 F16A 118.1(18) . .
F17 C27 F18A 125(2) . .
F17 C27 F16B 82.2(13) . .
F18A C27 F16B 97(2) . .
F18 C27 C26 112.3(16) . .
F17 C27 C26 115.0(13) . .
F16A C27 C26 116.4(13) . .
F18A C27 C26 117.1(17) . .
F16B C27 C26 107.1(19) . .
N4 C28 C30 106.0(9) . .
N4 C28 C31 101.9(7) . .
C30 C28 C31 116.8(8) . .
N4 C28 C29 108.5(7) . .
C30 C28 C29 109.1(9) . .
C31 C28 C29 113.7(9) . .
C28 C29 H29A 109.5 . .
C28 C29 H29B 109.5 . .
H29A C29 H29B 109.5 . .
C28 C29 H29C 109.5 . .
H29A C29 H29C 109.5 . .
H29B C29 H29C 109.5 . .
C28 C30 H30A 109.5 . .
C28 C30 H30B 109.5 . .
H30A C30 H30B 109.5 . .
C28 C30 H30C 109.5 . .
H30A C30 H30C 109.5 . .
H30B C30 H30C 109.5 . .
N5 C31 C32 108.0(8) . .
N5 C31 C28 100.0(7) . .
C32 C31 C28 115.3(9) . .
N5 C31 C33 107.1(8) . .
C32 C31 C33 111.1(8) . .
C28 C31 C33 114.3(8) . .
C31 C32 H32A 109.5 . .
C31 C32 H32B 109.5 . .
H32A C32 H32B 109.5 . .
C31 C32 H32C 109.5 . .
H32A C32 H32C 109.5 . .
H32B C32 H32C 109.5 . .
C31 C33 H33A 109.5 . .
C31 C33 H33B 109.5 . .
H33A C33 H33B 109.5 . .
C31 C33 H33C 109.5 . .
H33A C33 H33C 109.5 . .
H33B C33 H33C 109.5 . .
N4 C34 N5 109.4(8) . .
N4 C34 C35 124.1(8) . .
N5 C34 C35 126.5(8) . .
C37 C35 C36 118.4(8) . .
C37 C35 C34 122.6(9) . .
C36 C35 C34 119.0(8) . .
C39 C36 C35 118.4(9) . .
C39 C36 H36 120.8 . .
C35 C36 H36 120.8 . .
C35 C37 C38 119.2(9) . .
C35 C37 H37 120.4 . .
C38 C37 H37 120.4 . .
N6 C38 C37 122.7(9) . .
N6 C38 H38 118.7 . .
C37 C38 H38 118.7 . .
N6 C39 C36 122.4(9) . .
N6 C39 H39 118.8 . .
C36 C39 H39 118.8 . .
F26 C40 F27 84.6(10) . .
F26 C40 F25A 123(2) . .
F27 C40 F25A 98(2) . .
F26 C40 F25B 93.3(17) . .
F26 C40 F27A 128.7(16) . .
F25B C40 F27A 102(2) . .
F26 C40 C41 112.6(14) . .
F27 C40 C41 116.6(13) . .
F25A C40 C41 116.3(18) . .
F25B C40 C41 117.7(13) . .
F27A C40 C41 103.2(17) . .
O12 C41 C42 128.9(9) . .
O12 C41 C40 114.3(10) . .
C42 C41 C40 116.6(10) . .
C41 C42 C43 123.1(9) . .
C41 C42 H42 118.4 . .
C43 C42 H42 118.4 . .
O11 C43 C42 128.4(9) . .
O11 C43 C44 115.1(9) . .
C42 C43 C44 116.4(9) . .
F30A C44 F29 121.8(11) . .
F30A C44 F28 88.5(10) . .
F29 C44 F28 80.9(5) . .
F29 C44 F30B 80.0(5) . .
F28 C44 F30B 133.8(12) . .
F30A C44 C43 120.6(10) . .
F29 C44 C43 117.0(9) . .
F28 C44 C43 109.0(9) . .
F30B C44 C43 117.2(11) . .
F22 C45 F24B 93.0(13) . .
F22 C45 F23 97.8(12) . .
F24B C45 F23 115.8(13) . .
F22 C45 F24A 128.7(18) . .
F23 C45 F24A 80.6(7) . .
F22 C45 C46 112.5(10) . .
F24B C45 C46 119.8(11) . .
F23 C45 C46 113.4(10) . .
F24A C45 C46 115.0(16) . .
O13 C46 C47 129.4(10) . .
O13 C46 C45 115.2(9) . .
C47 C46 C45 115.3(9) . .
C48 C47 C46 123.3(10) . .
C48 C47 H47 118.3 . .
C46 C47 H47 118.3 . .
O14 C48 C47 128.9(10) . .
O14 C48 C49 111.1(10) . .
C47 C48 C49 119.9(10) . .
F19 C49 F21 104.3(13) . .
F19 C49 F20B 90.4(17) . .
F21 C49 F20B 121.1(14) . .
F19 C49 F20A 128.1(17) . .
F21 C49 F20A 86.4(14) . .
F19 C49 C48 110.9(14) . .
F21 C49 C48 114.3(14) . .
F20B C49 C48 112.3(12) . .
F20A C49 C48 109.9(13) . .
F11 C22 F10 89.3(12) . .
F11 C22 F12 81.3(13) . .
F10 C22 F12 125.6(15) . .
F11 C22 F12A 130.2(18) . .
F10 C22 F12A 82.0(7) . .
F11 C22 C21 111.6(12) . .
F10 C22 C21 113.5(13) . .
F12 C22 C21 119.8(13) . .
F12A C22 C21 116.8(15) . .

loop_
_geom_bond_atom_site_label_1
_geom_bond_atom_site_label_2
_geom_bond_distance
_geom_bond_site_symmetry_2
Dy1 O9 2.305(6) .
Dy1 O3 2.332(7) .
Dy1 O2 2.343(7) .
Dy1 O7 2.344(7) .
Dy1 O6 2.355(7) .
Dy1 O5 2.355(7) .
Dy1 O8 2.365(7) .
Dy1 O4 2.391(8) .
Co1 O12 2.036(7) .
Co1 O13 2.051(6) .
Co1 O14 2.058(6) .
Co1 O11 2.083(6) .
Co1 N1 2.130(7) 1_645
Co1 N6 2.182(7) .
F1 C13 1.399(9) .
F2 C13 1.3896(11) .
F3B C13 1.372(10) .
F4 C17 1.353(9) .
F5 C17 1.324(8) .
F6 C17 1.329(8) .
F7 C18 1.3896(11) .
F8B C18 1.316(19) .
F9 C18 1.395(9) .
F10 C22 1.373(9) .
F11 C22 1.365(9) .
F12 C22 1.377(10) .
F13 C23 1.345(9) .
F14 C23 1.342(9) .
F15 C23 1.391(9) .
F16B C27 1.42(3) .
F17 C27 1.337(9) .
F18 C27 1.30(2) .
F19 C49 1.27(2) .
F20B C49 1.355(19) .
F21 C49 1.284(19) .
F22 C45 1.359(9) .
F23 C45 1.396(9) .
F24B C45 1.360(9) .
F25B C40 1.36(2) .
F26 C40 1.32(2) .
F27 C40 1.346(10) .
F28 C44 1.405(7) .
F29 C44 1.389(9) .
F30B C44 1.409(7) .
O1 N2 1.256(11) .
O2 N3 1.328(11) .
O4 C14 1.222(14) .
O3 C16 1.251(12) .
O7 C19 1.246(13) .
O8 C21 1.221(13) .
O5 C24 1.240(14) .
O6 C26 1.267(13) .
O9 N4 1.289(9) .
O10 N5 1.282(9) .
O14 C48 1.270(12) .
O13 C46 1.237(11) .
O12 C41 1.255(11) .
O11 C43 1.244(11) .
N1 C1 1.328(12) .
N1 C3 1.361(12) .
N1 Co1 2.130(7) 1_465
N2 C6 1.356(12) .
N2 C7 1.516(13) .
N3 C6 1.335(13) .
N3 C10 1.485(14) .
N4 C34 1.337(11) .
N4 C28 1.497(11) .
N5 C34 1.339(11) .
N5 C31 1.496(11) .
N6 C38 1.319(12) .
N6 C39 1.325(12) .
C1 C2 1.371(13) .
C1 H1 0.9300 .
C2 C5 1.404(13) .
C2 H2 0.9300 .
C3 C4 1.364(13) .
C3 H3 0.9300 .
C4 C5 1.356(14) .
C4 H4 0.9300 .
C5 C6 1.471(13) .
C7 C8 1.439(17) .
C7 C10 1.515(19) .
C7 C9 1.581(19) .
C8 H8A 0.9600 .
C8 H8B 0.9600 .
C8 H8C 0.9600 .
C9 H9A 0.9600 .
C9 H9B 0.9600 .
C9 H9C 0.9600 .
C10 C11 1.428(17) .
C10 C12 1.60(2) .
C11 H11A 0.9600 .
C11 H11B 0.9600 .
C11 H11C 0.9600 .
C12 H12A 0.9600 .
C12 H12B 0.9600 .
C12 H12C 0.9600 .
C13 F3A 1.377(10) .
C13 C14 1.475(17) .
C14 C15 1.377(17) .
C15 C16 1.387(16) .
C15 H15 0.9300 .
C16 C17 1.463(14) .
C18 F8A 1.3898(11) .
C18 C19 1.443(15) .
C19 C20 1.359(17) .
C20 C21 1.416(17) .
C20 H20 0.9300 .
C21 C22 1.461(19) .
C23 C24 1.476(17) .
C24 C25 1.350(18) .
C25 C26 1.366(17) .
C25 H25 0.9300 .
C26 C27 1.504(18) .
C27 F16A 1.362(10) .
C27 F18A 1.381(10) .
C28 C30 1.514(15) .
C28 C31 1.533(13) .
C28 C29 1.550(13) .
C29 H29A 0.9600 .
C29 H29B 0.9600 .
C29 H29C 0.9600 .
C30 H30A 0.9600 .
C30 H30B 0.9600 .
C30 H30C 0.9600 .
C31 C32 1.497(14) .
C31 C33 1.563(12) .
C32 H32A 0.9600 .
C32 H32B 0.9600 .
C32 H32C 0.9600 .
C33 H33A 0.9600 .
C33 H33B 0.9600 .
C33 H33C 0.9600 .
C34 C35 1.481(12) .
C35 C37 1.367(12) .
C35 C36 1.390(13) .
C36 C39 1.385(13) .
C36 H36 0.9300 .
C37 C38 1.378(13) .
C37 H37 0.9300 .
C38 H38 0.9300 .
C39 H39 0.9300 .
C40 F25A 1.35(3) .
C40 F27A 1.392(10) .
C40 C41 1.474(19) .
C41 C42 1.376(14) .
C42 C43 1.386(14) .
C42 H42 0.9300 .
C43 C44 1.442(14) .
C44 F30A 1.327(9) .
C45 F24A 1.422(10) .
C45 C46 1.449(16) .
C46 C47 1.379(15) .
C47 C48 1.362(16) .
C47 H47 0.9300 .
C48 C49 1.527(16) .
C49 F20A 1.37(2) .
F12A C22 1.377(10) .

loop_
_geom_torsion_atom_site_label_1
_geom_torsion_atom_site_label_2
_geom_torsion_atom_site_label_3
_geom_torsion_atom_site_label_4
_geom_torsion
_geom_torsion_site_symmetry_1
Dy1 O2 N3 C6 -88.2(12) .
Dy1 O2 N3 C10 103.7(12) .
Dy1 O9 N4 C34 -125.3(15) .
Dy1 O9 N4 C28 69.6(19) .
C3 N1 C1 C2 -3.3(14) .
Co1 N1 C1 C2 169.3(8) 1_465
N1 C1 C2 C5 0.5(15) .
C1 N1 C3 C4 3.4(15) .
Co1 N1 C3 C4 -169.5(9) 1_465
N1 C3 C4 C5 -0.7(18) .
C3 C4 C5 C2 -2.3(16) .
C3 C4 C5 C6 174.8(10) .
C1 C2 C5 C4 2.4(15) .
C1 C2 C5 C6 -174.7(9) .
O2 N3 C6 N2 179.2(10) .
C10 N3 C6 N2 -12.1(14) .
O2 N3 C6 C5 -4.1(18) .
C10 N3 C6 C5 164.6(12) .
O1 N2 C6 N3 176.8(11) .
C7 N2 C6 N3 -3.0(13) .
O1 N2 C6 C5 -0.1(19) .
C7 N2 C6 C5 -179.9(10) .
C4 C5 C6 N3 159.2(11) .
C2 C5 C6 N3 -23.9(16) .
C4 C5 C6 N2 -24.6(17) .
C2 C5 C6 N2 152.4(11) .
O1 N2 C7 C8 -35.0(18) .
C6 N2 C7 C8 144.8(12) .
O1 N2 C7 C10 -164.0(12) .
C6 N2 C7 C10 15.8(13) .
O1 N2 C7 C9 82.7(14) .
C6 N2 C7 C9 -97.5(12) .
O2 N3 C10 C11 -38(2) .
C6 N3 C10 C11 152.8(14) .
O2 N3 C10 C7 -169.2(9) .
C6 N3 C10 C7 21.3(14) .
O2 N3 C10 C12 77.2(13) .
C6 N3 C10 C12 -92.3(14) .
C8 C7 C10 C11 87.8(18) .
N2 C7 C10 C11 -147.7(13) .
C9 C7 C10 C11 -39.0(17) .
C8 C7 C10 N3 -144.9(12) .
N2 C7 C10 N3 -20.4(12) .
C9 C7 C10 N3 88.3(12) .
C8 C7 C10 C12 -34.8(17) .
N2 C7 C10 C12 89.7(12) .
C9 C7 C10 C12 -161.6(12) .
Dy1 O4 C14 C15 -16(2) .
Dy1 O4 C14 C13 167.0(8) .
F3B C13 C14 O4 -139.1(18) .
F3A C13 C14 O4 167.7(18) .
F2 C13 C14 O4 -38.9(18) .
F1 C13 C14 O4 68.1(15) .
F3B C13 C14 C15 44(2) .
F3A C13 C14 C15 -10(2) .
F2 C13 C14 C15 143.9(14) .
F1 C13 C14 C15 -109.1(14) .
O4 C14 C15 C16 0(2) .
C13 C14 C15 C16 176.3(11) .
Dy1 O3 C16 C15 13.2(19) .
Dy1 O3 C16 C17 -164.5(6) .
C14 C15 C16 O3 3(2) .
C14 C15 C16 C17 -179.8(11) .
O3 C16 C17 F5 85.1(13) .
C15 C16 C17 F5 -92.8(14) .
O3 C16 C17 F6 -154.7(11) .
C15 C16 C17 F6 27.5(16) .
O3 C16 C17 F4 -31.4(14) .
C15 C16 C17 F4 150.8(12) .
Dy1 O7 C19 C20 16(2) .
Dy1 O7 C19 C18 -168.0(8) .
F8B C18 C19 O7 -68.1(15) .
F7 C18 C19 O7 -177.2(11) .
F8A C18 C19 O7 -19.3(19) .
F9 C18 C19 O7 72.7(14) .
F8B C18 C19 C20 108.0(14) .
F7 C18 C19 C20 -1.1(19) .
F8A C18 C19 C20 156.9(15) .
F9 C18 C19 C20 -111.2(14) .
O7 C19 C20 C21 -1(2) .
C18 C19 C20 C21 -176.4(13) .
Dy1 O8 C21 C20 -8(2) .
Dy1 O8 C21 C22 175.5(8) .
C19 C20 C21 O8 -3(2) .
C19 C20 C21 C22 173.0(13) .
Dy1 O5 C24 C25 0(2) .
Dy1 O5 C24 C23 -179.4(7) .
F14 C23 C24 O5 -55.2(16) .
F13 C23 C24 O5 179.3(12) .
F15 C23 C24 O5 60.3(15) .
F14 C23 C24 C25 125.4(14) .
F13 C23 C24 C25 -0.1(19) .
F15 C23 C24 C25 -119.1(14) .
O5 C24 C25 C26 -2(2) .
C23 C24 C25 C26 176.9(13) .
Dy1 O6 C26 C25 3(2) .
Dy1 O6 C26 C27 -178.7(9) .
C24 C25 C26 O6 1(2) .
C24 C25 C26 C27 -177.6(15) .
O6 C26 C27 F18 -79.4(17) .
C25 C26 C27 F18 99.3(19) .
O6 C26 C27 F17 -178.5(16) .
C25 C26 C27 F17 0(3) .
O6 C26 C27 F16A 37(2) .
C25 C26 C27 F16A -143.9(18) .
O6 C26 C27 F18A -16(3) .
C25 C26 C27 F18A 163(2) .
O6 C26 C27 F16B 92.2(18) .
C25 C26 C27 F16B -89(2) .
O9 N4 C28 C30 64.7(11) .
C34 N4 C28 C30 -102.3(10) .
O9 N4 C28 C31 -172.6(8) .
C34 N4 C28 C31 20.3(10) .
O9 N4 C28 C29 -52.4(12) .
C34 N4 C28 C29 140.6(9) .
O10 N5 C31 C32 70.1(11) .
C34 N5 C31 C32 -98.9(9) .
O10 N5 C31 C28 -169.0(9) .
C34 N5 C31 C28 21.9(10) .
O10 N5 C31 C33 -49.6(12) .
C34 N5 C31 C33 141.3(8) .
N4 C28 C31 N5 -23.5(9) .
C30 C28 C31 N5 91.5(10) .
C29 C28 C31 N5 -140.0(8) .
N4 C28 C31 C32 92.0(10) .
C30 C28 C31 C32 -153.1(10) .
C29 C28 C31 C32 -24.6(12) .
N4 C28 C31 C33 -137.5(8) .
C30 C28 C31 C33 -22.6(13) .
C29 C28 C31 C33 105.9(10) .
O9 N4 C34 N5 -173.7(8) .
C28 N4 C34 N5 -7.1(11) .
O9 N4 C34 C35 6.3(15) .
C28 N4 C34 C35 173.0(9) .
O10 N5 C34 N4 -179.2(9) .
C31 N5 C34 N4 -10.2(11) .
O10 N5 C34 C35 0.7(16) .
C31 N5 C34 C35 169.7(9) .
N4 C34 C35 C37 37.6(15) .
N5 C34 C35 C37 -142.3(10) .
N4 C34 C35 C36 -143.1(10) .
N5 C34 C35 C36 36.9(15) .
C37 C35 C36 C39 2.5(15) .
C34 C35 C36 C39 -176.8(10) .
C36 C35 C37 C38 -2.9(15) .
C34 C35 C37 C38 176.4(10) .
C39 N6 C38 C37 1.3(16) .
Co1 N6 C38 C37 -166.0(8) .
C35 C37 C38 N6 1.1(17) .
C38 N6 C39 C36 -1.7(16) .
Co1 N6 C39 C36 165.8(8) .
C35 C36 C39 N6 -0.1(16) .
Co1 O12 C41 C42 11.6(16) .
Co1 O12 C41 C40 -174.7(9) .
F26 C40 C41 O12 -54.8(15) .
F27 C40 C41 O12 41(2) .
F25A C40 C41 O12 156(2) .
F25B C40 C41 O12 -161.5(19) .
F27A C40 C41 O12 87.6(18) .
F26 C40 C41 C42 119.7(13) .
F27 C40 C41 C42 -144.8(15) .
F25A C40 C41 C42 -30(3) .
F25B C40 C41 C42 13(2) .
F27A C40 C41 C42 -97.8(18) .
O12 C41 C42 C43 -1.1(19) .
C40 C41 C42 C43 -174.7(12) .
Co1 O11 C43 C42 -19.7(15) .
Co1 O11 C43 C44 165.2(6) .
C41 C42 C43 O11 6.1(19) .
C41 C42 C43 C44 -178.8(10) .
O11 C43 C44 F30A 164.3(10) .
C42 C43 C44 F30A -11.4(15) .
O11 C43 C44 F29 -6.6(13) .
C42 C43 C44 F29 177.7(10) .
O11 C43 C44 F28 -95.8(11) .
C42 C43 C44 F28 88.4(12) .
O11 C43 C44 F30B 85.8(13) .
C42 C43 C44 F30B -89.9(13) .
Co1 O13 C46 C47 -3.8(19) .
Co1 O13 C46 C45 178.8(8) .
F22 C45 C46 O13 -56.3(15) .
F24B C45 C46 O13 -163.9(15) .
F23 C45 C46 O13 53.5(15) .
F24A C45 C46 O13 143.7(14) .
F22 C45 C46 C47 125.9(13) .
F24B C45 C46 C47 18(2) .
F23 C45 C46 C47 -124.2(13) .
F24A C45 C46 C47 -34.0(18) .
O13 C46 C47 C48 2(2) .
C45 C46 C47 C48 179.5(13) .
Co1 O14 C48 C47 -1.7(17) .
Co1 O14 C48 C49 -179.2(10) .
C46 C47 C48 O14 1(2) .
C46 C47 C48 C49 178.3(14) .
O14 C48 C49 F19 76.0(17) .
C47 C48 C49 F19 -101.7(16) .
O14 C48 C49 F21 -41.6(18) .
C47 C48 C49 F21 140.7(14) .
O14 C48 C49 F20B 175.4(16) .
C47 C48 C49 F20B -2(2) .
O14 C48 C49 F20A -136.7(15) .
C47 C48 C49 F20A 46(2) .
O8 C21 C22 F11 -52.8(17) .
C20 C21 C22 F11 130.7(14) .
O8 C21 C22 F10 -151.9(13) .
C20 C21 C22 F10 31.5(18) .
O8 C21 C22 F12 39.5(19) .
C20 C21 C22 F12 -137.0(15) .
O8 C21 C22 F12A 115.3(16) .
C20 C21 C22 F12A -61(2) .
